data_2218387
loop_
_publ_author_name
'Zhang, Lijun'
'Shi, Daxin'
'Li, Jiarong'
'Zhang, Ling'
'Fan, Yanqiu'

_publ_section_title
;1-Phenyl-6,7,8,9-hexahydro-1<i>H</i>,5<i>H</i>-cyclohepta[1',2':2,3]pyrido[6,5-<i>c</i>]pyrazol-4-amine:
 a new tacrine analogue
;
_journal_coeditor_code DN2339
_journal_issue 6
_journal_name_full 'Acta Crystallographica Section E'
_journal_page_first o1056
_journal_paper_doi 10.1107/S1600536808013366
_journal_volume 64
_journal_year 2008
_chemical_formula_iupac 'C17 H18 N4'
_chemical_formula_moiety 'C17 H18 N4'
_chemical_formula_sum 'C17 H18 N4'
_chemical_formula_weight 278.35
_chemical_name_systematic
;
1-Phenyl-6,7,8,9-hexahydro-1H,5H-cyclohepta[1',2':2,3]pyrido[6,5-c]pyrazol-
4-amine
;
_space_group_IT_number 14
_symmetry_cell_setting monoclinic
_symmetry_space_group_name_Hall '-P 2yab'
_symmetry_space_group_name_H-M 'P 1 21/a 1'
_atom_sites_solution_hydrogens geom
_atom_sites_solution_primary direct
_atom_sites_solution_secondary difmap
_audit_creation_method SHELXL97
_cell_angle_alpha 90.00
_cell_angle_beta 112.417(12)
_cell_angle_gamma 90.00
_cell_formula_units_Z 4
_cell_length_a 13.694(13)
_cell_length_b 6.888(6)
_cell_length_c 16.929(16)
_cell_measurement_reflns_used 2169
_cell_measurement_temperature 293(2)
_cell_measurement_theta_max 27.9
_cell_measurement_theta_min 2.6
_cell_volume 1476(2)
_computing_cell_refinement 'CrystalClear (Rigaku, 2004)'
_computing_data_collection 'CrystalClear (Rigaku, 2004)'
_computing_data_reduction 'CrystalClear (Rigaku, 2004)'
_computing_molecular_graphics
;
ORTEPIII (Burnett & Johnson, 1996), ORTEP-3 for Windows (Farrugia,
1997) and
PLATON (Spek, 2003)
;
_computing_publication_material 'SHELXL97 (Sheldrick, 2008)'
_computing_structure_refinement 'SHELXL97 (Sheldrick, 2008)'
_computing_structure_solution 'SHELXS97 (Sheldrick, 2008)'
_diffrn_ambient_temperature 293(2)
_diffrn_detector_area_resol_mean 7.31
_diffrn_measured_fraction_theta_full 0.997
_diffrn_measured_fraction_theta_max 0.997
_diffrn_measurement_device_type 'Rigaku Saturn'
_diffrn_measurement_method \w
_diffrn_radiation_monochromator confocal
_diffrn_radiation_source 'rotating anode'
_diffrn_radiation_type MoK\a
_diffrn_radiation_wavelength 0.71070
_diffrn_reflns_av_R_equivalents 0.0449
_diffrn_reflns_av_sigmaI/netI 0.0370
_diffrn_reflns_limit_h_max 16
_diffrn_reflns_limit_h_min -16
_diffrn_reflns_limit_k_max 8
_diffrn_reflns_limit_k_min -8
_diffrn_reflns_limit_l_max 20
_diffrn_reflns_limit_l_min -20
_diffrn_reflns_number 10708
_diffrn_reflns_theta_full 25.00
_diffrn_reflns_theta_max 25.00
_diffrn_reflns_theta_min 1.30
_exptl_absorpt_coefficient_mu 0.077
_exptl_absorpt_correction_T_max 0.9923
_exptl_absorpt_correction_T_min 0.9817
_exptl_absorpt_correction_type multi-scan
_exptl_absorpt_process_details '(Jacobson, 1998)'
_exptl_crystal_colour colorless
_exptl_crystal_density_diffrn 1.252
_exptl_crystal_density_method 'not measured'
_exptl_crystal_description platelet
_exptl_crystal_F_000 592
_exptl_crystal_size_max 0.24
_exptl_crystal_size_mid 0.18
_exptl_crystal_size_min 0.10
_refine_diff_density_max 0.127
_refine_diff_density_min -0.156
_refine_ls_extinction_method none
_refine_ls_goodness_of_fit_ref 1.127
_refine_ls_hydrogen_treatment constr
_refine_ls_matrix_type full
_refine_ls_number_parameters 190
_refine_ls_number_reflns 2593
_refine_ls_number_restraints 0
_refine_ls_restrained_S_all 1.127
_refine_ls_R_factor_all 0.0832
_refine_ls_R_factor_gt 0.0637
_refine_ls_shift/su_max 0.001
_refine_ls_shift/su_mean 0.000
_refine_ls_structure_factor_coef Fsqd
_refine_ls_weighting_details 'calc w=1/[\s^2^(Fo^2^)+(0.0737P)^2^+0.1595P] where P=(Fo^2^+2Fc^2^)/3'
_refine_ls_weighting_scheme calc
_refine_ls_wR_factor_gt 0.1501
_refine_ls_wR_factor_ref 0.1622
_reflns_number_gt 2004
_reflns_number_total 2593
_reflns_threshold_expression I>2\s(I)
_cod_data_source_file dn2339.cif
_cod_data_source_block I
_cod_original_sg_symbol_H-M 'P 21/a'
_cod_database_code 2218387
_cod_database_fobs_code 2218387

loop_
_symmetry_equiv_pos_as_xyz
'x, y, z'
'-x+1/2, y+1/2, -z'
'-x, -y, -z'
'x-1/2, -y-1/2, z'

loop_
_atom_site_type_symbol
_atom_site_label
_atom_site_fract_x
_atom_site_fract_y
_atom_site_fract_z
_atom_site_U_iso_or_equiv
_atom_site_adp_type
_atom_site_calc_flag
_atom_site_refinement_flags
_atom_site_occupancy
N N1 0.22712(17) -0.0370(3) 0.14030(12) 0.0759(7) Uani d . 1
H H1A 0.2063 -0.1288 0.1645 0.091 Uiso calc R 1
H H1B 0.2046 -0.0315 0.0855 0.091 Uiso calc R 1
N N2 0.43578(14) 0.4015(3) 0.28441(11) 0.0555(5) Uani d . 1
N N3 0.41678(14) 0.5193(3) 0.14393(11) 0.0561(5) Uani d . 1
N N4 0.36441(16) 0.4614(3) 0.06027(11) 0.0659(6) Uani d . 1
C C1 0.29571(17) 0.0997(3) 0.18869(13) 0.0520(6) Uani d . 1
C C2 0.32949(16) 0.2498(3) 0.14847(13) 0.0506(6) Uani d . 1
C C3 0.39672(16) 0.3917(3) 0.19859(13) 0.0497(5) Uani d . 1
C C4 0.40415(17) 0.2541(3) 0.32127(13) 0.0536(6) Uani d . 1
C C5 0.33628(16) 0.1021(3) 0.27801(13) 0.0517(6) Uani d . 1
C C6 0.31279(19) 0.3022(4) 0.06373(14) 0.0633(7) Uani d . 1
H H6 0.2703 0.2325 0.0159 0.076 Uiso calc R 1
C C7 0.47904(17) 0.6919(3) 0.16101(15) 0.0553(6) Uani d . 1
C C8 0.5064(2) 0.7724(4) 0.09698(17) 0.0709(7) Uani d . 1
H H8 0.4837 0.7154 0.0432 0.085 Uiso calc R 1
C C9 0.5679(2) 0.9391(4) 0.1146(2) 0.0841(9) Uani d . 1
H H9 0.5862 0.9938 0.0719 0.101 Uiso calc R 1
C C10 0.6020(2) 1.0244(4) 0.1935(2) 0.0856(9) Uani d . 1
H H10 0.6434 1.1359 0.2045 0.103 Uiso calc R 1
C C11 0.5746(2) 0.9436(4) 0.25592(19) 0.0801(8) Uani d . 1
H H11 0.5973 1.0013 0.3096 0.096 Uiso calc R 1
C C12 0.51355(18) 0.7772(4) 0.24043(16) 0.0650(7) Uani d . 1
H H12 0.4959 0.7232 0.2836 0.078 Uiso calc R 1
C C13 0.4445(2) 0.2642(4) 0.41739(14) 0.0737(8) Uani d . 1
H H13A 0.4970 0.3665 0.4371 0.088 Uiso calc R 1
H H13B 0.4791 0.1426 0.4409 0.088 Uiso calc R 1
C C14 0.3584(2) 0.3027(4) 0.45167(17) 0.0882(9) Uani d . 1
H H14A 0.3908 0.3592 0.5082 0.106 Uiso calc R 1
H H14B 0.3100 0.3982 0.4152 0.106 Uiso calc R 1
C C15 0.2955(2) 0.1271(5) 0.45736(17) 0.0860(9) Uani d . 1
H H15A 0.2447 0.1677 0.4812 0.103 Uiso calc R 1
H H15B 0.3433 0.0359 0.4971 0.103 Uiso calc R 1
C C16 0.2365(2) 0.0213(4) 0.37396(15) 0.0755(8) Uani d . 1
H H16A 0.1836 0.1081 0.3359 0.091 Uiso calc R 1
H H16B 0.1997 -0.0886 0.3856 0.091 Uiso calc R 1
C C17 0.3059(2) -0.0518(4) 0.32817(15) 0.0671(7) Uani d . 1
H H17A 0.3699 -0.1066 0.3702 0.081 Uiso calc R 1
H H17B 0.2689 -0.1552 0.2894 0.081 Uiso calc R 1

loop_
_atom_site_aniso_label
_atom_site_aniso_U_11
_atom_site_aniso_U_22
_atom_site_aniso_U_33
_atom_site_aniso_U_12
_atom_site_aniso_U_13
_atom_site_aniso_U_23
N1 0.0947(16) 0.0801(15) 0.0543(12) -0.0340(12) 0.0301(12) -0.0143(10)
N2 0.0539(11) 0.0634(12) 0.0483(11) -0.0081(9) 0.0185(9) -0.0006(9)
N3 0.0578(12) 0.0610(12) 0.0471(11) -0.0037(9) 0.0173(9) 0.0050(9)
N4 0.0722(14) 0.0747(14) 0.0465(11) -0.0064(11) 0.0178(10) 0.0053(10)
C1 0.0523(13) 0.0573(13) 0.0484(12) -0.0041(11) 0.0214(11) -0.0058(10)
C2 0.0503(13) 0.0581(14) 0.0429(12) 0.0013(11) 0.0171(10) 0.0002(10)
C3 0.0476(13) 0.0577(13) 0.0447(12) -0.0002(11) 0.0186(10) 0.0035(10)
C4 0.0493(13) 0.0676(15) 0.0439(12) -0.0047(11) 0.0177(10) 0.0006(10)
C5 0.0530(13) 0.0555(13) 0.0485(12) -0.0017(11) 0.0217(10) 0.0010(10)
C6 0.0683(16) 0.0724(16) 0.0447(13) -0.0090(13) 0.0166(11) -0.0012(11)
C7 0.0480(13) 0.0531(13) 0.0633(14) 0.0038(11) 0.0195(11) 0.0097(11)
C8 0.0694(16) 0.0731(17) 0.0712(16) 0.0035(14) 0.0278(14) 0.0164(13)
C9 0.081(2) 0.0758(19) 0.103(2) -0.0069(16) 0.0428(18) 0.0252(17)
C10 0.081(2) 0.0668(18) 0.110(2) -0.0146(15) 0.0371(18) 0.0020(17)
C11 0.0773(19) 0.0689(17) 0.096(2) -0.0126(14) 0.0348(16) -0.0040(15)
C12 0.0638(16) 0.0633(16) 0.0712(16) -0.0039(12) 0.0294(13) 0.0000(12)
C13 0.0709(17) 0.098(2) 0.0462(13) -0.0243(15) 0.0163(12) -0.0020(13)
C14 0.111(2) 0.102(2) 0.0664(17) -0.0358(18) 0.0502(17) -0.0252(15)
C15 0.098(2) 0.106(2) 0.0694(17) -0.0220(18) 0.0490(17) -0.0144(15)
C16 0.0798(18) 0.0903(19) 0.0643(16) -0.0226(15) 0.0364(14) -0.0022(14)
C17 0.0829(18) 0.0652(16) 0.0568(14) -0.0123(13) 0.0305(13) -0.0004(12)

loop_
_atom_type_symbol
_atom_type_description
_atom_type_scat_dispersion_real
_atom_type_scat_dispersion_imag
_atom_type_scat_source
C C 0.0033 0.0016 'International Tables Vol C Tables 4.2.6.8 and 6.1.1.4'
H H 0.0000 0.0000 'International Tables Vol C Tables 4.2.6.8 and 6.1.1.4'
N N 0.0061 0.0033 'International Tables Vol C Tables 4.2.6.8 and 6.1.1.4'

loop_
_geom_angle_atom_site_label_1
_geom_angle_atom_site_label_2
_geom_angle_atom_site_label_3
_geom_angle
C1 N1 H1A 120.0
C1 N1 H1B 120.0
H1A N1 H1B 120.0
C3 N2 C4 113.38(18)
C3 N3 N4 110.27(19)
C3 N3 C7 130.71(19)
N4 N3 C7 119.02(18)
C6 N4 N3 105.81(18)
N1 C1 C5 123.9(2)
N1 C1 C2 119.7(2)
C5 C1 C2 116.4(2)
C3 C2 C1 118.98(19)
C3 C2 C6 104.73(19)
C1 C2 C6 136.3(2)
N2 C3 N3 126.5(2)
N2 C3 C2 126.41(19)
N3 C3 C2 107.11(19)
N2 C4 C5 125.8(2)
N2 C4 C13 114.5(2)
C5 C4 C13 119.6(2)
C1 C5 C4 118.92(19)
C1 C5 C17 121.2(2)
C4 C5 C17 119.9(2)
N4 C6 C2 112.1(2)
N4 C6 H6 124.0
C2 C6 H6 124.0
C12 C7 C8 119.8(2)
C12 C7 N3 120.7(2)
C8 C7 N3 119.5(2)
C9 C8 C7 119.0(3)
C9 C8 H8 120.5
C7 C8 H8 120.5
C10 C9 C8 121.2(3)
C10 C9 H9 119.4
C8 C9 H9 119.4
C9 C10 C11 119.2(3)
C9 C10 H10 120.4
C11 C10 H10 120.4
C10 C11 C12 121.0(3)
C10 C11 H11 119.5
C12 C11 H11 119.5
C7 C12 C11 119.8(2)
C7 C12 H12 120.1
C11 C12 H12 120.1
C4 C13 C14 113.6(2)
C4 C13 H13A 108.8
C14 C13 H13A 108.8
C4 C13 H13B 108.8
C14 C13 H13B 108.8
H13A C13 H13B 107.7
C15 C14 C13 115.4(2)
C15 C14 H14A 108.4
C13 C14 H14A 108.4
C15 C14 H14B 108.4
C13 C14 H14B 108.4
H14A C14 H14B 107.5
C14 C15 C16 116.1(2)
C14 C15 H15A 108.3
C16 C15 H15A 108.3
C14 C15 H15B 108.3
C16 C15 H15B 108.3
H15A C15 H15B 107.4
C15 C16 C17 114.7(2)
C15 C16 H16A 108.6
C17 C16 H16A 108.6
C15 C16 H16B 108.6
C17 C16 H16B 108.6
H16A C16 H16B 107.6
C5 C17 C16 114.4(2)
C5 C17 H17A 108.7
C16 C17 H17A 108.7
C5 C17 H17B 108.7
C16 C17 H17B 108.7
H17A C17 H17B 107.6

loop_
_geom_bond_atom_site_label_1
_geom_bond_atom_site_label_2
_geom_bond_distance
N1 C1 1.361(3)
N1 H1A 0.8600
N1 H1B 0.8600
N2 C3 1.345(3)
N2 C4 1.347(3)
N3 C3 1.377(3)
N3 N4 1.380(3)
N3 C7 1.427(3)
N4 C6 1.318(3)
C1 C5 1.398(3)
C1 C2 1.410(3)
C2 C3 1.388(3)
C2 C6 1.411(3)
C4 C5 1.406(3)
C4 C13 1.507(3)
C5 C17 1.512(3)
C6 H6 0.9300
C7 C12 1.375(3)
C7 C8 1.390(3)
C8 C9 1.388(4)
C8 H8 0.9300
C9 C10 1.368(4)
C9 H9 0.9300
C10 C11 1.369(4)
C10 H10 0.9300
C11 C12 1.383(3)
C11 H11 0.9300
C12 H12 0.9300
C13 C14 1.523(4)
C13 H13A 0.9700
C13 H13B 0.9700
C14 C15 1.508(4)
C14 H14A 0.9700
C14 H14B 0.9700
C15 C16 1.519(4)
C15 H15A 0.9700
C15 H15B 0.9700
C16 C17 1.523(3)
C16 H16A 0.9700
C16 H16B 0.9700
C17 H17A 0.9700
C17 H17B 0.9700

loop_
_geom_hbond_atom_site_label_D
_geom_hbond_atom_site_label_H
_geom_hbond_atom_site_label_A
_geom_hbond_site_symmetry_A
_geom_hbond_distance_DH
_geom_hbond_distance_HA
_geom_hbond_distance_DA
_geom_hbond_angle_DHA
N1 H1B N4 2_545 0.86 2.28 3.139(4) 175.1
N1 H1A Cg1 4_455 0.86 2.84 3.608(4) 150

loop_
_cod_related_entry_id
_cod_related_entry_database
_cod_related_entry_code
1 ChemSpider 24740050
